data_7706412
loop_
_publ_author_name
'Gupta, Priyanka'
'Siewert, Jan-Erik'
'Wellnitz, Tim'
'Fischer, Malte'
'Baumann, Wolgang'
'Beweries, Torsten'
'Hering-Junghans, Christian'

_publ_section_title
;
 Reactivity of phospha-Wittig reagents towards NHCs and NHOs.
;
_journal_issue 5
_journal_name_full 'Dalton transactions (Cambridge, England : 2003)'
_journal_page_first 1838
_journal_page_last 1844
_journal_paper_doi 10.1039/d1dt00071c
_journal_volume 50
_journal_year 2021
_chemical_formula_moiety 'C54 H65 N2 P, 0.5 (C6 H14)'
_chemical_formula_sum 'C57 H72 N2 P'
_chemical_formula_weight 816.13
_space_group_crystal_system triclinic
_space_group_IT_number 2
_space_group_name_Hall '-P 1'
_space_group_name_H-M_alt 'P -1'
_atom_sites_solution_hydrogens mixed
_audit_creation_method SHELXL-2014/7
_audit_update_record
;
2020-11-27 deposited with the CCDC.	2021-01-13 downloaded from the CCDC.
;
_cell_angle_alpha 86.172(3)
_cell_angle_beta 87.117(3)
_cell_angle_gamma 69.713(3)
_cell_formula_units_Z 2
_cell_length_a 9.0953(9)
_cell_length_b 12.8174(12)
_cell_length_c 22.854(2)
_cell_measurement_reflns_used 9932
_cell_measurement_temperature 150(2)
_cell_measurement_theta_max 29.79
_cell_measurement_theta_min 2.39
_cell_volume 2492.4(4)
_computing_cell_refinement 'Bruker Apex V7.51A'
_computing_data_collection 'Bruker Apex V7.51A'
_computing_data_reduction 'Bruker SAINT'
_computing_molecular_graphics 'ORTEP-3v2.01 (Farrugia, 1997)'
_computing_publication_material 'SHELXL-2014/7 (Sheldrick, 2014)'
_computing_structure_refinement 'SHELXL-2014/7 (Sheldrick, 2014)'
_computing_structure_solution 'Bruker SHELXTL'
_diffrn_ambient_temperature 150(2)
_diffrn_detector_area_resol_mean 8.3333
_diffrn_measured_fraction_theta_full 1.000
_diffrn_measured_fraction_theta_max 1.000
_diffrn_measurement_device_type 'Bruker APEX-II CCD'
_diffrn_measurement_method '\f and \w scans'
_diffrn_radiation_type MoK\a
_diffrn_radiation_wavelength 0.71073
_diffrn_reflns_av_R_equivalents 0.0387
_diffrn_reflns_av_unetI/netI 0.0278
_diffrn_reflns_Laue_measured_fraction_full 1.000
_diffrn_reflns_Laue_measured_fraction_max 1.000
_diffrn_reflns_limit_h_max 12
_diffrn_reflns_limit_h_min -12
_diffrn_reflns_limit_k_max 18
_diffrn_reflns_limit_k_min -18
_diffrn_reflns_limit_l_max 32
_diffrn_reflns_limit_l_min -32
_diffrn_reflns_number 102569
_diffrn_reflns_point_group_measured_fraction_full 1.000
_diffrn_reflns_point_group_measured_fraction_max 1.000
_diffrn_reflns_theta_full 25.242
_diffrn_reflns_theta_max 30.000
_diffrn_reflns_theta_min 1.696
_diffrn_source 'fine-focus sealed tube'
_exptl_absorpt_coefficient_mu 0.092
_exptl_absorpt_correction_T_max 0.994
_exptl_absorpt_correction_T_min 0.973
_exptl_absorpt_correction_type multi-scan
_exptl_absorpt_process_details '(SADABS; Sheldrick, 2014)'
_exptl_crystal_colour yellow
_exptl_crystal_density_diffrn 1.087
_exptl_crystal_description plate
_exptl_crystal_F_000 886
_exptl_crystal_size_max 0.300
_exptl_crystal_size_mid 0.170
_exptl_crystal_size_min 0.070
_platon_squeeze_details
;
The unit cell contains one disordered n-hexane molecule. This 
has been treated as a diffuse contribution to the overall scattering 
without specific atom positions by SQUEEZE/PLATON.
;
_refine_diff_density_max 0.545
_refine_diff_density_min -0.457
_refine_diff_density_rms 0.040
_refine_ls_extinction_method none
_refine_ls_goodness_of_fit_ref 1.027
_refine_ls_hydrogen_treatment mixed
_refine_ls_matrix_type full
_refine_ls_number_parameters 605
_refine_ls_number_reflns 14514
_refine_ls_number_restraints 0
_refine_ls_restrained_S_all 1.027
_refine_ls_R_factor_all 0.0697
_refine_ls_R_factor_gt 0.0473
_refine_ls_shift/su_max 0.001
_refine_ls_shift/su_mean 0.000
_refine_ls_structure_factor_coef Fsqd
_refine_ls_weighting_details 'w=1/[\s^2^(Fo^2^)+(0.0622P)^2^+0.6091P] where P=(Fo^2^+2Fc^2^)/3'
_refine_ls_weighting_scheme calc
_refine_ls_wR_factor_gt 0.1201
_refine_ls_wR_factor_ref 0.1346
_reflns_Friedel_coverage 0.000
_reflns_number_gt 10677
_reflns_number_total 14514
_reflns_threshold_expression 'I > 2\s(I)'
_cod_data_source_file d1dt00071c2.cif
_cod_data_source_block ax1913_TerPHC3H3IDip_cmp18
_cod_depositor_comments 'Adding full bibliography for 7706402--7706412.cif.'
_cod_database_code 7706412
_shelx_shelxl_version_number 2014/7
_shelx_space_group_comment
;
The symmetry employed for this shelxl refinement is uniquely defined
by the following loop, which should always be used as a source of
symmetry information in preference to the above space-group names.
They are only intended as comments.
;
_shelx_estimated_absorpt_t_min 0.973
_shelx_estimated_absorpt_t_max 0.994
_platon_squeeze_void_probe_radius 1.20

loop_
_space_group_symop_operation_xyz
'x, y, z'
'-x, -y, -z'

loop_
_atom_site_label
_atom_site_type_symbol
_atom_site_fract_x
_atom_site_fract_y
_atom_site_fract_z
_atom_site_U_iso_or_equiv
_atom_site_adp_type
_atom_site_occupancy
_atom_site_site_symmetry_order
_atom_site_calc_flag
_atom_site_refinement_flags_posn
_atom_site_refinement_flags_adp
_atom_site_refinement_flags_occupancy
_atom_site_disorder_assembly
_atom_site_disorder_group
P1 P 0.58450(5) 0.45557(3) 0.29700(2) 0.03493(9) Uani 1 1 d . . . . .
N1 N 0.14273(11) 0.88343(8) 0.13866(4) 0.02300(18) Uani 1 1 d . . . . .
N2 N 0.07010(11) 0.85152(8) 0.22881(4) 0.0264(2) Uani 1 1 d . . . . .
C1 C 0.18567(13) 0.80801(9) 0.18666(5) 0.0225(2) Uani 1 1 d . . . . .
C2 C 0.00226(13) 0.96886(10) 0.15130(5) 0.0273(2) Uani 1 1 d . . . . .
H2 H -0.0521 1.0297 0.1254 0.033 Uiso 1 1 calc R U . . .
C3 C -0.04176(14) 0.94936(10) 0.20651(5) 0.0294(2) Uani 1 1 d . . . . .
H3 H -0.1330 0.9942 0.2269 0.035 Uiso 1 1 calc R U . . .
C4 C 0.31857(13) 0.71484(9) 0.18833(5) 0.0246(2) Uani 1 1 d . . . . .
H4 H 0.3837 0.7034 0.1538 0.030 Uiso 1 1 calc R U . . .
C5 C 0.37131(13) 0.63283(9) 0.23549(5) 0.0248(2) Uani 1 1 d . . . . .
H5 H 0.3020 0.6354 0.2683 0.030 Uiso 1 1 calc R U . . .
C6 C 0.51369(14) 0.55216(9) 0.23604(5) 0.0256(2) Uani 1 1 d . . . . .
H6 H 0.5802 0.5463 0.2021 0.031 Uiso 1 1 calc R U . . .
C7 C 0.22316(13) 0.86779(9) 0.08258(5) 0.0225(2) Uani 1 1 d . . . . .
C8 C 0.16254(13) 0.82560(9) 0.03813(5) 0.0251(2) Uani 1 1 d . . . . .
C9 C 0.24602(15) 0.80765(11) -0.01547(5) 0.0304(2) Uani 1 1 d . . . . .
H9 H 0.2084 0.7787 -0.0464 0.036 Uiso 1 1 calc R U . . .
C10 C 0.38273(15) 0.83157(11) -0.02400(5) 0.0319(3) Uani 1 1 d . . . . .
H10 H 0.4380 0.8190 -0.0607 0.038 Uiso 1 1 calc R U . . .
C11 C 0.43990(14) 0.87373(10) 0.02064(5) 0.0293(2) Uani 1 1 d . . . . .
H11 H 0.5338 0.8900 0.0140 0.035 Uiso 1 1 calc R U . . .
C12 C 0.36196(13) 0.89256(9) 0.07504(5) 0.0242(2) Uani 1 1 d . . . . .
C13 C 0.01786(14) 0.79283(10) 0.04926(5) 0.0292(2) Uani 1 1 d . . . . .
H13 H -0.0468 0.8389 0.0812 0.035 Uiso 1 1 calc R U . . .
C14 C -0.08388(16) 0.81464(13) -0.00438(6) 0.0398(3) Uani 1 1 d . . . . .
H14A H -0.1125 0.8931 -0.0180 0.060 Uiso 1 1 calc R U . . .
H14B H -0.1792 0.7976 0.0061 0.060 Uiso 1 1 calc R U . . .
H14C H -0.0253 0.7673 -0.0357 0.060 Uiso 1 1 calc R U . . .
C15 C 0.06688(19) 0.67080(13) 0.07121(8) 0.0475(4) Uani 1 1 d . . . . .
H15A H 0.1259 0.6234 0.0400 0.071 Uiso 1 1 calc R U . . .
H15B H -0.0268 0.6520 0.0824 0.071 Uiso 1 1 calc R U . . .
H15C H 0.1329 0.6587 0.1054 0.071 Uiso 1 1 calc R U . . .
C16 C 0.42236(14) 0.93834(10) 0.12485(5) 0.0271(2) Uani 1 1 d . . . . .
H16 H 0.4008 0.9004 0.1623 0.032 Uiso 1 1 calc R U . . .
C17 C 0.59883(14) 0.91489(12) 0.12006(6) 0.0341(3) Uani 1 1 d . . . . .
H17A H 0.6539 0.8350 0.1159 0.051 Uiso 1 1 calc R U . . .
H17B H 0.6331 0.9378 0.1555 0.051 Uiso 1 1 calc R U . . .
H17C H 0.6229 0.9568 0.0857 0.051 Uiso 1 1 calc R U . . .
C18 C 0.33270(15) 1.06337(11) 0.12898(6) 0.0330(3) Uani 1 1 d . . . . .
H18A H 0.3507 1.1031 0.0927 0.049 Uiso 1 1 calc R U . . .
H18B H 0.3697 1.0907 0.1623 0.049 Uiso 1 1 calc R U . . .
H18C H 0.2203 1.0763 0.1345 0.049 Uiso 1 1 calc R U . . .
C19 C 0.06048(14) 0.80118(10) 0.28617(5) 0.0292(2) Uani 1 1 d . . . . .
C20 C -0.02355(16) 0.72813(11) 0.29376(6) 0.0353(3) Uani 1 1 d . . . . .
C21 C -0.0244(2) 0.67675(14) 0.34960(7) 0.0502(4) Uani 1 1 d . . . . .
H21 H -0.0794 0.6260 0.3564 0.060 Uiso 1 1 calc R U . . .
C22 C 0.0531(2) 0.69852(16) 0.39490(7) 0.0596(5) Uani 1 1 d . . . . .
H22 H 0.0512 0.6626 0.4325 0.072 Uiso 1 1 calc R U . . .
C23 C 0.1335(2) 0.77208(15) 0.38613(7) 0.0547(4) Uani 1 1 d . . . . .
H23 H 0.1854 0.7868 0.4180 0.066 Uiso 1 1 calc R U . . .
C24 C 0.13988(18) 0.82502(12) 0.33139(6) 0.0384(3) Uani 1 1 d . . . . .
C25 C -0.10913(17) 0.70326(13) 0.24443(7) 0.0424(3) Uani 1 1 d . . . . .
H25 H -0.0900 0.7452 0.2081 0.051 Uiso 1 1 calc R U . . .
C26 C -0.0487(2) 0.57973(15) 0.23242(9) 0.0608(5) Uani 1 1 d . . . . .
H26A H 0.0642 0.5555 0.2234 0.091 Uiso 1 1 calc R U . . .
H26B H -0.1031 0.5674 0.1990 0.091 Uiso 1 1 calc R U . . .
H26C H -0.0685 0.5369 0.2672 0.091 Uiso 1 1 calc R U . . .
C27 C -0.28557(19) 0.74362(15) 0.25768(9) 0.0566(4) Uani 1 1 d . . . . .
H27A H -0.3079 0.7014 0.2922 0.085 Uiso 1 1 calc R U . . .
H27B H -0.3397 0.7324 0.2239 0.085 Uiso 1 1 calc R U . . .
H27C H -0.3224 0.8230 0.2654 0.085 Uiso 1 1 calc R U . . .
C28 C 0.2305(2) 0.90478(15) 0.32084(7) 0.0531(4) Uani 1 1 d . . . . .
H28 H 0.2643 0.9033 0.2785 0.064 Uiso 1 1 calc R U . . .
C29 C 0.1255(3) 1.02296(17) 0.33255(11) 0.0832(7) Uani 1 1 d . . . . .
H29A H 0.0927 1.0273 0.3741 0.125 Uiso 1 1 calc R U . . .
H29B H 0.0328 1.0439 0.3083 0.125 Uiso 1 1 calc R U . . .
H29C H 0.1833 1.0740 0.3228 0.125 Uiso 1 1 calc R U . . .
C30 C 0.3773(2) 0.87132(19) 0.35706(9) 0.0688(5) Uani 1 1 d . . . . .
H30A H 0.3471 0.8824 0.3986 0.103 Uiso 1 1 calc R U . . .
H30B H 0.4403 0.9173 0.3440 0.103 Uiso 1 1 calc R U . . .
H30C H 0.4389 0.7927 0.3520 0.103 Uiso 1 1 calc R U . . .
C31 C 0.56949(14) 0.32036(10) 0.28004(5) 0.0269(2) Uani 1 1 d . . . . .
C32 C 0.60673(13) 0.27579(9) 0.22410(5) 0.0262(2) Uani 1 1 d . . . . .
C33 C 0.60204(15) 0.17005(10) 0.21583(5) 0.0303(2) Uani 1 1 d . . . . .
H33 H 0.6263 0.1405 0.1781 0.036 Uiso 1 1 calc R U . . .
C34 C 0.56266(16) 0.10758(10) 0.26168(6) 0.0357(3) Uani 1 1 d . . . . .
H34 H 0.5603 0.0356 0.2555 0.043 Uiso 1 1 calc R U . . .
C35 C 0.52679(17) 0.15057(11) 0.31649(6) 0.0363(3) Uani 1 1 d . . . . .
H35 H 0.4999 0.1076 0.3479 0.044 Uiso 1 1 calc R U . . .
C36 C 0.52940(15) 0.25622(10) 0.32648(5) 0.0311(3) Uani 1 1 d . . . . .
C37 C 0.64382(14) 0.34110(9) 0.17240(5) 0.0264(2) Uani 1 1 d . . . . .
C38 C 0.79392(14) 0.34758(10) 0.16306(5) 0.0293(2) Uani 1 1 d . . . . .
C39 C 0.81892(15) 0.41807(11) 0.11738(6) 0.0326(3) Uani 1 1 d . . . . .
H39 H 0.9207 0.4224 0.1109 0.039 Uiso 1 1 calc R U . . .
C40 C 0.69867(16) 0.48214(11) 0.08102(5) 0.0331(3) Uani 1 1 d . . . . .
C41 C 0.55296(16) 0.47046(11) 0.08926(5) 0.0319(3) Uani 1 1 d . . . . .
H41 H 0.4712 0.5112 0.0637 0.038 Uiso 1 1 calc R U . . .
C42 C 0.52325(14) 0.40063(10) 0.13400(5) 0.0279(2) Uani 1 1 d . . . . .
C43 C 0.92665(16) 0.28306(12) 0.20279(7) 0.0389(3) Uani 1 1 d . . . . .
H43A H 1.0230 0.2955 0.1885 0.058 Uiso 1 1 calc R U . . .
H43B H 0.9423 0.2035 0.2029 0.058 Uiso 1 1 calc R U . . .
H43C H 0.9007 0.3084 0.2428 0.058 Uiso 1 1 calc R U . . .
C44 C 0.7231(2) 0.56617(13) 0.03557(6) 0.0451(3) Uani 1 1 d . . . . .
H44A H 0.6570 0.5724 0.0020 0.068 Uiso 1 1 calc R U . . .
H44B H 0.8335 0.5418 0.0224 0.068 Uiso 1 1 calc R U . . .
H44C H 0.6946 0.6388 0.0528 0.068 Uiso 1 1 calc R U . . .
C45 C 0.36064(15) 0.39609(12) 0.14357(6) 0.0353(3) Uani 1 1 d . . . . .
H45A H 0.2921 0.4437 0.1134 0.053 Uiso 1 1 calc R U . . .
H45B H 0.3196 0.4225 0.1824 0.053 Uiso 1 1 calc R U . . .
H45C H 0.3643 0.3192 0.1412 0.053 Uiso 1 1 calc R U . . .
C46A C 0.4811(19) 0.2996(10) 0.3878(4) 0.032(3) Uani 0.432(14) 1 d . . P A 1
C47A C 0.3102(18) 0.3458(13) 0.3982(7) 0.0293(18) Uani 0.432(14) 1 d . . P A 1
C48A C 0.267(2) 0.388(2) 0.4540(10) 0.047(3) Uani 0.432(14) 1 d . . P A 1
H48A H 0.1582 0.4233 0.4617 0.056 Uiso 0.432(14) 1 calc R U P A 1
C49A C 0.370(2) 0.3828(15) 0.5012(9) 0.048(2) Uani 0.432(14) 1 d . . P A 1
C50A C 0.532(3) 0.338(2) 0.4855(9) 0.048(3) Uani 0.432(14) 1 d . . P A 1
H50A H 0.6090 0.3344 0.5128 0.057 Uiso 0.432(14) 1 calc R U P A 1
C51A C 0.5762(19) 0.2987(15) 0.4292(7) 0.041(3) Uani 0.432(14) 1 d . . P A 1
C52A C 0.1878(15) 0.3512(10) 0.3594(4) 0.050(2) Uani 0.432(14) 1 d . . P A 1
H52A H 0.2346 0.3192 0.3222 0.075 Uiso 0.432(14) 1 calc R U P A 1
H52B H 0.1244 0.3089 0.3775 0.075 Uiso 0.432(14) 1 calc R U P A 1
H52C H 0.1211 0.4290 0.3520 0.075 Uiso 0.432(14) 1 calc R U P A 1
C53A C 0.321(4) 0.428(3) 0.5590(19) 0.093(3) Uani 0.432(14) 1 d . . P A 1
H53A H 0.2063 0.4554 0.5627 0.140 Uiso 0.432(14) 1 calc R U P A 1
H53B H 0.3646 0.3694 0.5895 0.140 Uiso 0.432(14) 1 calc R U P A 1
H53C H 0.3597 0.4895 0.5633 0.140 Uiso 0.432(14) 1 calc R U P A 1
C54A C 0.7626(17) 0.2481(9) 0.4141(6) 0.052(3) Uani 0.432(14) 1 d . . P A 1
H54A H 0.8209 0.2520 0.4483 0.078 Uiso 0.432(14) 1 calc R U P A 1
H54B H 0.7911 0.1703 0.4040 0.078 Uiso 0.432(14) 1 calc R U P A 1
H54C H 0.7887 0.2914 0.3808 0.078 Uiso 0.432(14) 1 calc R U P A 1
C46B C 0.4850(14) 0.2990(8) 0.3849(4) 0.042(3) Uani 0.568(14) 1 d . . P A 2
C47B C 0.3361(17) 0.3447(12) 0.4053(7) 0.046(3) Uani 0.568(14) 1 d . . P A 2
C48B C 0.2933(17) 0.3820(16) 0.4610(7) 0.058(3) Uani 0.568(14) 1 d . . P A 2
H48B H 0.1862 0.4094 0.4736 0.069 Uiso 0.568(14) 1 calc R U P A 2
C49B C 0.4067(19) 0.3786(12) 0.4967(6) 0.060(3) Uani 0.568(14) 1 d . . P A 2
C50B C 0.558(3) 0.3342(16) 0.4793(7) 0.061(4) Uani 0.568(14) 1 d . . P A 2
H50B H 0.6345 0.3327 0.5063 0.073 Uiso 0.568(14) 1 calc R U P A 2
C51B C 0.6115(14) 0.2905(10) 0.4252(4) 0.0359(19) Uani 0.568(14) 1 d . . P A 2
C52B C 0.2079(13) 0.3570(8) 0.3587(4) 0.067(3) Uani 0.568(14) 1 d . . P A 2
H52D H 0.1033 0.3906 0.3767 0.101 Uiso 0.568(14) 1 calc R U P A 2
H52E H 0.2216 0.4047 0.3251 0.101 Uiso 0.568(14) 1 calc R U P A 2
H52F H 0.2193 0.2834 0.3455 0.101 Uiso 0.568(14) 1 calc R U P A 2
C53B C 0.354(3) 0.419(3) 0.5593(15) 0.093(3) Uani 0.568(14) 1 d . . P A 2
H53D H 0.4460 0.4131 0.5816 0.140 Uiso 0.568(14) 1 calc R U P A 2
H53E H 0.2838 0.4971 0.5566 0.140 Uiso 0.568(14) 1 calc R U P A 2
H53F H 0.2981 0.3732 0.5792 0.140 Uiso 0.568(14) 1 calc R U P A 2
C54B C 0.7735(13) 0.2424(9) 0.4084(5) 0.072(3) Uani 0.568(14) 1 d . . P A 2
H54D H 0.7828 0.2173 0.3684 0.108 Uiso 0.568(14) 1 calc R U P A 2
H54E H 0.8244 0.2981 0.4100 0.108 Uiso 0.568(14) 1 calc R U P A 2
H54F H 0.8245 0.1787 0.4354 0.108 Uiso 0.568(14) 1 calc R U P A 2
H1 H 0.466(2) 0.4889(16) 0.3277(8) 0.066(6) Uiso 1 1 d . . . . .

loop_
_atom_site_aniso_label
_atom_site_aniso_U_11
_atom_site_aniso_U_22
_atom_site_aniso_U_33
_atom_site_aniso_U_23
_atom_site_aniso_U_13
_atom_site_aniso_U_12
P1 0.0533(2) 0.02329(16) 0.02852(16) -0.00014(12) -0.01069(14) -0.01250(14)
N1 0.0217(4) 0.0215(4) 0.0239(4) -0.0008(3) 0.0006(3) -0.0053(4)
N2 0.0278(5) 0.0236(5) 0.0250(5) -0.0009(4) 0.0045(4) -0.0063(4)
C1 0.0248(5) 0.0222(5) 0.0220(5) -0.0023(4) 0.0010(4) -0.0099(4)
C2 0.0241(5) 0.0231(5) 0.0321(6) -0.0015(4) -0.0011(4) -0.0048(4)
C3 0.0247(5) 0.0254(6) 0.0343(6) -0.0041(5) 0.0035(5) -0.0038(4)
C4 0.0267(5) 0.0228(5) 0.0230(5) -0.0006(4) 0.0020(4) -0.0072(4)
C5 0.0294(6) 0.0224(5) 0.0235(5) -0.0021(4) 0.0019(4) -0.0104(4)
C6 0.0302(6) 0.0214(5) 0.0246(5) -0.0022(4) -0.0004(4) -0.0080(4)
C7 0.0234(5) 0.0213(5) 0.0219(5) -0.0001(4) -0.0001(4) -0.0068(4)
C8 0.0247(5) 0.0245(5) 0.0262(5) -0.0007(4) -0.0027(4) -0.0085(4)
C9 0.0350(6) 0.0331(6) 0.0255(6) -0.0044(5) -0.0012(5) -0.0143(5)
C10 0.0352(6) 0.0373(7) 0.0245(6) -0.0040(5) 0.0045(5) -0.0145(5)
C11 0.0276(6) 0.0339(6) 0.0285(6) -0.0012(5) 0.0019(4) -0.0137(5)
C12 0.0244(5) 0.0239(5) 0.0246(5) 0.0004(4) -0.0018(4) -0.0090(4)
C13 0.0270(6) 0.0321(6) 0.0315(6) -0.0030(5) -0.0029(5) -0.0133(5)
C14 0.0315(7) 0.0498(8) 0.0403(7) 0.0004(6) -0.0088(5) -0.0162(6)
C15 0.0492(9) 0.0406(8) 0.0620(10) 0.0116(7) -0.0182(7) -0.0278(7)
C16 0.0278(6) 0.0316(6) 0.0248(5) -0.0012(4) -0.0023(4) -0.0140(5)
C17 0.0282(6) 0.0397(7) 0.0368(7) -0.0031(5) -0.0054(5) -0.0140(5)
C18 0.0309(6) 0.0348(7) 0.0357(6) -0.0080(5) -0.0017(5) -0.0132(5)
C19 0.0326(6) 0.0275(6) 0.0246(5) -0.0021(4) 0.0082(5) -0.0078(5)
C20 0.0360(7) 0.0348(7) 0.0347(7) -0.0017(5) 0.0101(5) -0.0134(5)
C21 0.0633(10) 0.0481(9) 0.0431(8) 0.0043(7) 0.0151(7) -0.0275(8)
C22 0.0847(13) 0.0644(11) 0.0313(7) 0.0108(7) 0.0059(8) -0.0311(10)
C23 0.0759(12) 0.0637(11) 0.0284(7) -0.0004(7) -0.0004(7) -0.0293(9)
C24 0.0493(8) 0.0393(7) 0.0277(6) -0.0055(5) 0.0058(5) -0.0171(6)
C25 0.0431(8) 0.0466(8) 0.0448(8) -0.0004(6) 0.0036(6) -0.0256(7)
C26 0.0555(10) 0.0567(11) 0.0736(12) -0.0235(9) 0.0029(9) -0.0208(9)
C27 0.0427(9) 0.0465(9) 0.0835(13) 0.0046(9) -0.0011(8) -0.0205(7)
C28 0.0784(12) 0.0630(10) 0.0344(7) -0.0096(7) 0.0001(7) -0.0443(9)
C29 0.1116(19) 0.0526(12) 0.0965(17) 0.0023(11) -0.0405(14) -0.0383(12)
C30 0.0629(12) 0.0827(14) 0.0711(13) -0.0199(11) 0.0025(10) -0.0357(11)
C31 0.0298(6) 0.0220(5) 0.0268(5) -0.0020(4) -0.0033(4) -0.0057(4)
C32 0.0265(5) 0.0223(5) 0.0274(5) -0.0009(4) -0.0037(4) -0.0051(4)
C33 0.0338(6) 0.0239(6) 0.0304(6) -0.0054(5) -0.0023(5) -0.0057(5)
C34 0.0450(7) 0.0222(6) 0.0395(7) -0.0021(5) -0.0026(6) -0.0107(5)
C35 0.0475(8) 0.0266(6) 0.0343(7) 0.0035(5) -0.0004(6) -0.0133(6)
C36 0.0371(6) 0.0262(6) 0.0276(6) -0.0003(5) -0.0020(5) -0.0080(5)
C37 0.0305(6) 0.0220(5) 0.0253(5) -0.0053(4) 0.0001(4) -0.0068(4)
C38 0.0301(6) 0.0251(6) 0.0314(6) -0.0082(5) -0.0004(5) -0.0067(5)
C39 0.0348(6) 0.0331(6) 0.0333(6) -0.0102(5) 0.0047(5) -0.0151(5)
C40 0.0466(7) 0.0318(6) 0.0255(6) -0.0061(5) 0.0009(5) -0.0187(6)
C41 0.0408(7) 0.0313(6) 0.0253(6) -0.0012(5) -0.0057(5) -0.0140(5)
C42 0.0329(6) 0.0255(6) 0.0257(5) -0.0040(4) -0.0024(4) -0.0098(5)
C43 0.0319(7) 0.0345(7) 0.0472(8) -0.0029(6) -0.0048(6) -0.0068(5)
C44 0.0644(10) 0.0465(8) 0.0354(7) 0.0018(6) -0.0020(7) -0.0338(8)
C45 0.0317(6) 0.0374(7) 0.0353(7) 0.0030(5) -0.0052(5) -0.0105(5)
C46A 0.065(8) 0.026(5) 0.007(3) -0.008(2) 0.006(3) -0.017(4)
C47A 0.033(3) 0.029(2) 0.027(4) -0.007(2) 0.008(4) -0.012(2)
C48A 0.052(3) 0.044(4) 0.049(6) -0.002(4) 0.008(3) -0.022(3)
C49A 0.074(5) 0.045(3) 0.032(4) -0.002(3) 0.029(4) -0.030(3)
C50A 0.082(6) 0.055(5) 0.014(3) 0.009(3) 0.000(5) -0.036(4)
C51A 0.040(5) 0.035(3) 0.044(4) 0.005(2) 0.010(3) -0.011(3)
C52A 0.049(5) 0.062(4) 0.044(3) 0.005(3) -0.004(3) -0.025(3)
C53A 0.173(9) 0.090(5) 0.0384(11) -0.022(2) 0.043(6) -0.076(7)
C54A 0.073(6) 0.042(4) 0.036(3) 0.004(3) -0.003(3) -0.014(4)
C46B 0.049(5) 0.028(4) 0.046(4) 0.011(3) -0.001(3) -0.013(3)
C47B 0.063(6) 0.043(3) 0.039(3) 0.000(2) -0.004(3) -0.026(3)
C48B 0.094(9) 0.044(4) 0.038(4) -0.013(3) 0.032(6) -0.030(6)
C49B 0.113(10) 0.059(4) 0.028(2) -0.017(2) 0.036(4) -0.056(5)
C50B 0.112(10) 0.058(4) 0.028(5) -0.002(3) 0.001(4) -0.049(5)
C51B 0.054(6) 0.038(3) 0.0173(19) 0.0040(16) -0.005(3) -0.018(4)
C52B 0.037(3) 0.065(4) 0.097(5) -0.030(3) 0.024(3) -0.012(3)
C53B 0.173(9) 0.090(5) 0.0384(11) -0.022(2) 0.043(6) -0.076(7)
C54B 0.062(5) 0.091(6) 0.061(5) 0.010(4) -0.038(4) -0.020(4)

loop_
_atom_type_symbol
_atom_type_description
_atom_type_scat_dispersion_real
_atom_type_scat_dispersion_imag
_atom_type_scat_source
C C 0.0033 0.0016 'International Tables Vol C Tables 4.2.6.8 and 6.1.1.4'
H H 0.0000 0.0000 'International Tables Vol C Tables 4.2.6.8 and 6.1.1.4'
N N 0.0061 0.0033 'International Tables Vol C Tables 4.2.6.8 and 6.1.1.4'
P P 0.1023 0.0942 'International Tables Vol C Tables 4.2.6.8 and 6.1.1.4'

loop_
_geom_angle_atom_site_label_1
_geom_angle_atom_site_label_2
_geom_angle_atom_site_label_3
_geom_angle
_geom_angle_site_symmetry_1
_geom_angle_site_symmetry_3
_geom_angle_publ_flag
C6 P1 C31 108.27(5) . . ?
C6 P1 H1 96.4(9) . . ?
C31 P1 H1 98.1(9) . . ?
C1 N1 C2 110.13(9) . . ?
C1 N1 C7 124.05(9) . . ?
C2 N1 C7 125.49(9) . . ?
C1 N2 C3 110.12(9) . . ?
C1 N2 C19 125.39(10) . . ?
C3 N2 C19 124.41(10) . . ?
C4 C1 N2 131.20(10) . . ?
C4 C1 N1 124.45(10) . . ?
N2 C1 N1 104.32(9) . . ?
C3 C2 N1 107.48(10) . . ?
C3 C2 H2 126.3 . . ?
N1 C2 H2 126.3 . . ?
C2 C3 N2 107.93(10) . . ?
C2 C3 H3 126.0 . . ?
N2 C3 H3 126.0 . . ?
C1 C4 C5 128.19(10) . . ?
C1 C4 H4 115.9 . . ?
C5 C4 H4 115.9 . . ?
C6 C5 C4 123.78(11) . . ?
C6 C5 H5 118.1 . . ?
C4 C5 H5 118.1 . . ?
C5 C6 P1 123.74(9) . . ?
C5 C6 H6 118.1 . . ?
P1 C6 H6 118.1 . . ?
C8 C7 C12 122.75(10) . . ?
C8 C7 N1 118.73(10) . . ?
C12 C7 N1 118.50(9) . . ?
C9 C8 C7 117.57(10) . . ?
C9 C8 C13 121.15(10) . . ?
C7 C8 C13 121.13(10) . . ?
C10 C9 C8 120.75(11) . . ?
C10 C9 H9 119.6 . . ?
C8 C9 H9 119.6 . . ?
C9 C10 C11 120.54(11) . . ?
C9 C10 H10 119.7 . . ?
C11 C10 H10 119.7 . . ?
C10 C11 C12 121.11(11) . . ?
C10 C11 H11 119.4 . . ?
C12 C11 H11 119.4 . . ?
C11 C12 C7 117.27(10) . . ?
C11 C12 C16 122.21(10) . . ?
C7 C12 C16 120.51(10) . . ?
C8 C13 C14 112.97(10) . . ?
C8 C13 C15 109.61(10) . . ?
C14 C13 C15 110.96(11) . . ?
C8 C13 H13 107.7 . . ?
C14 C13 H13 107.7 . . ?
C15 C13 H13 107.7 . . ?
C13 C14 H14A 109.5 . . ?
C13 C14 H14B 109.5 . . ?
H14A C14 H14B 109.5 . . ?
C13 C14 H14C 109.5 . . ?
H14A C14 H14C 109.5 . . ?
H14B C14 H14C 109.5 . . ?
C13 C15 H15A 109.5 . . ?
C13 C15 H15B 109.5 . . ?
H15A C15 H15B 109.5 . . ?
C13 C15 H15C 109.5 . . ?
H15A C15 H15C 109.5 . . ?
H15B C15 H15C 109.5 . . ?
C12 C16 C17 113.09(10) . . ?
C12 C16 C18 110.59(10) . . ?
C17 C16 C18 110.67(10) . . ?
C12 C16 H16 107.4 . . ?
C17 C16 H16 107.4 . . ?
C18 C16 H16 107.4 . . ?
C16 C17 H17A 109.5 . . ?
C16 C17 H17B 109.5 . . ?
H17A C17 H17B 109.5 . . ?
C16 C17 H17C 109.5 . . ?
H17A C17 H17C 109.5 . . ?
H17B C17 H17C 109.5 . . ?
C16 C18 H18A 109.5 . . ?
C16 C18 H18B 109.5 . . ?
H18A C18 H18B 109.5 . . ?
C16 C18 H18C 109.5 . . ?
H18A C18 H18C 109.5 . . ?
H18B C18 H18C 109.5 . . ?
C20 C19 C24 123.18(12) . . ?
C20 C19 N2 118.54(11) . . ?
C24 C19 N2 118.25(11) . . ?
C19 C20 C21 116.95(13) . . ?
C19 C20 C25 122.60(12) . . ?
C21 C20 C25 120.46(13) . . ?
C22 C21 C20 121.08(15) . . ?
C22 C21 H21 119.5 . . ?
C20 C21 H21 119.5 . . ?
C21 C22 C23 120.55(14) . . ?
C21 C22 H22 119.7 . . ?
C23 C22 H22 119.7 . . ?
C22 C23 C24 121.03(15) . . ?
C22 C23 H23 119.5 . . ?
C24 C23 H23 119.5 . . ?
C23 C24 C19 117.21(14) . . ?
C23 C24 C28 121.59(14) . . ?
C19 C24 C28 121.20(12) . . ?
C20 C25 C26 111.84(13) . . ?
C20 C25 C27 110.66(13) . . ?
C26 C25 C27 110.50(13) . . ?
C20 C25 H25 107.9 . . ?
C26 C25 H25 107.9 . . ?
C27 C25 H25 107.9 . . ?
C25 C26 H26A 109.5 . . ?
C25 C26 H26B 109.5 . . ?
H26A C26 H26B 109.5 . . ?
C25 C26 H26C 109.5 . . ?
H26A C26 H26C 109.5 . . ?
H26B C26 H26C 109.5 . . ?
C25 C27 H27A 109.5 . . ?
C25 C27 H27B 109.5 . . ?
H27A C27 H27B 109.5 . . ?
C25 C27 H27C 109.5 . . ?
H27A C27 H27C 109.5 . . ?
H27B C27 H27C 109.5 . . ?
C29 C28 C24 110.50(16) . . ?
C29 C28 C30 110.39(15) . . ?
C24 C28 C30 112.71(15) . . ?
C29 C28 H28 107.7 . . ?
C24 C28 H28 107.7 . . ?
C30 C28 H28 107.7 . . ?
C28 C29 H29A 109.5 . . ?
C28 C29 H29B 109.5 . . ?
H29A C29 H29B 109.5 . . ?
C28 C29 H29C 109.5 . . ?
H29A C29 H29C 109.5 . . ?
H29B C29 H29C 109.5 . . ?
C28 C30 H30A 109.5 . . ?
C28 C30 H30B 109.5 . . ?
H30A C30 H30B 109.5 . . ?
C28 C30 H30C 109.5 . . ?
H30A C30 H30C 109.5 . . ?
H30B C30 H30C 109.5 . . ?
C36 C31 C32 118.94(11) . . ?
C36 C31 P1 117.84(9) . . ?
C32 C31 P1 123.07(9) . . ?
C33 C32 C31 119.57(11) . . ?
C33 C32 C37 118.65(10) . . ?
C31 C32 C37 121.71(10) . . ?
C34 C33 C32 121.12(11) . . ?
C34 C33 H33 119.4 . . ?
C32 C33 H33 119.4 . . ?
C35 C34 C33 119.54(12) . . ?
C35 C34 H34 120.2 . . ?
C33 C34 H34 120.2 . . ?
C34 C35 C36 121.07(12) . . ?
C34 C35 H35 119.5 . . ?
C36 C35 H35 119.5 . . ?
C35 C36 C31 119.76(11) . . ?
C35 C36 C46B 118.7(4) . . ?
C31 C36 C46B 121.5(4) . . ?
C35 C36 C46A 117.7(5) . . ?
C31 C36 C46A 122.5(5) . . ?
C38 C37 C42 119.83(11) . . ?
C38 C37 C32 121.20(11) . . ?
C42 C37 C32 118.92(11) . . ?
C39 C38 C37 119.03(11) . . ?
C39 C38 C43 119.79(12) . . ?
C37 C38 C43 121.15(12) . . ?
C40 C39 C38 121.76(12) . . ?
C40 C39 H39 119.1 . . ?
C38 C39 H39 119.1 . . ?
C41 C40 C39 118.23(12) . . ?
C41 C40 C44 120.47(12) . . ?
C39 C40 C44 121.24(12) . . ?
C40 C41 C42 121.82(12) . . ?
C40 C41 H41 119.1 . . ?
C42 C41 H41 119.1 . . ?
C41 C42 C37 119.17(11) . . ?
C41 C42 C45 119.89(11) . . ?
C37 C42 C45 120.78(11) . . ?
C38 C43 H43A 109.5 . . ?
C38 C43 H43B 109.5 . . ?
H43A C43 H43B 109.5 . . ?
C38 C43 H43C 109.5 . . ?
H43A C43 H43C 109.5 . . ?
H43B C43 H43C 109.5 . . ?
C40 C44 H44A 109.5 . . ?
C40 C44 H44B 109.5 . . ?
H44A C44 H44B 109.5 . . ?
C40 C44 H44C 109.5 . . ?
H44A C44 H44C 109.5 . . ?
H44B C44 H44C 109.5 . . ?
C42 C45 H45A 109.5 . . ?
C42 C45 H45B 109.5 . . ?
H45A C45 H45B 109.5 . . ?
C42 C45 H45C 109.5 . . ?
H45A C45 H45C 109.5 . . ?
H45B C45 H45C 109.5 . . ?
C51A C46A C47A 120.2(11) . . ?
C51A C46A C36 126.1(14) . . ?
C47A C46A C36 113.7(10) . . ?
C48A C47A C52A 118.3(14) . . ?
C48A C47A C46A 113.2(15) . . ?
C52A C47A C46A 128.4(12) . . ?
C47A C48A C49A 127.5(17) . . ?
C47A C48A H48A 116.2 . . ?
C49A C48A H48A 116.2 . . ?
C50A C49A C48A 113.7(17) . . ?
C50A C49A C53A 120(2) . . ?
C48A C49A C53A 126(2) . . ?
C51A C50A C49A 119.1(19) . . ?
C51A C50A H50A 120.5 . . ?
C49A C50A H50A 120.5 . . ?
C46A C51A C50A 126.1(18) . . ?
C46A C51A C54A 117.2(13) . . ?
C50A C51A C54A 116.7(16) . . ?
C47A C52A H52A 109.5 . . ?
C47A C52A H52B 109.5 . . ?
H52A C52A H52B 109.5 . . ?
C47A C52A H52C 109.5 . . ?
H52A C52A H52C 109.5 . . ?
H52B C52A H52C 109.5 . . ?
C49A C53A H53A 109.5 . . ?
C49A C53A H53B 109.5 . . ?
H53A C53A H53B 109.5 . . ?
C49A C53A H53C 109.5 . . ?
H53A C53A H53C 109.5 . . ?
H53B C53A H53C 109.5 . . ?
C51A C54A H54A 109.5 . . ?
C51A C54A H54B 109.5 . . ?
H54A C54A H54B 109.5 . . ?
C51A C54A H54C 109.5 . . ?
H54A C54A H54C 109.5 . . ?
H54B C54A H54C 109.5 . . ?
C47B C46B C36 124.6(10) . . ?
C47B C46B C51B 117.1(9) . . ?
C36 C46B C51B 118.2(9) . . ?
C46B C47B C48B 125.0(13) . . ?
C46B C47B C52B 114.2(11) . . ?
C48B C47B C52B 120.8(12) . . ?
C49B C48B C47B 118.0(13) . . ?
C49B C48B H48B 121.0 . . ?
C47B C48B H48B 121.0 . . ?
C48B C49B C50B 120.1(14) . . ?
C48B C49B C53B 116.4(14) . . ?
C50B C49B C53B 123.4(16) . . ?
C49B C50B C51B 125.7(16) . . ?
C49B C50B H50B 117.1 . . ?
C51B C50B H50B 117.1 . . ?
C50B C51B C54B 124.1(12) . . ?
C50B C51B C46B 113.9(13) . . ?
C54B C51B C46B 121.9(8) . . ?
C47B C52B H52D 109.5 . . ?
C47B C52B H52E 109.5 . . ?
H52D C52B H52E 109.5 . . ?
C47B C52B H52F 109.5 . . ?
H52D C52B H52F 109.5 . . ?
H52E C52B H52F 109.5 . . ?
C49B C53B H53D 109.5 . . ?
C49B C53B H53E 109.5 . . ?
H53D C53B H53E 109.5 . . ?
C49B C53B H53F 109.5 . . ?
H53D C53B H53F 109.5 . . ?
H53E C53B H53F 109.5 . . ?
C51B C54B H54D 109.5 . . ?
C51B C54B H54E 109.5 . . ?
H54D C54B H54E 109.5 . . ?
C51B C54B H54F 109.5 . . ?
H54D C54B H54F 109.5 . . ?
H54E C54B H54F 109.5 . . ?

loop_
_geom_bond_atom_site_label_1
_geom_bond_atom_site_label_2
_geom_bond_distance
_geom_bond_site_symmetry_2
_geom_bond_publ_flag
P1 C6 1.7876(12) . ?
P1 C31 1.8523(12) . ?
P1 H1 1.215(19) . ?
N1 C1 1.3893(14) . ?
N1 C2 1.3964(14) . ?
N1 C7 1.4340(14) . ?
N2 C1 1.3812(14) . ?
N2 C3 1.3963(15) . ?
N2 C19 1.4342(15) . ?
C1 C4 1.3734(16) . ?
C2 C3 1.3386(17) . ?
C2 H2 0.9500 . ?
C3 H3 0.9500 . ?
C4 C5 1.4309(15) . ?
C4 H4 0.9500 . ?
C5 C6 1.3483(16) . ?
C5 H5 0.9500 . ?
C6 H6 0.9500 . ?
C7 C8 1.4016(15) . ?
C7 C12 1.4046(15) . ?
C8 C9 1.3975(16) . ?
C8 C13 1.5193(16) . ?
C9 C10 1.3821(17) . ?
C9 H9 0.9500 . ?
C10 C11 1.3874(17) . ?
C10 H10 0.9500 . ?
C11 C12 1.3925(16) . ?
C11 H11 0.9500 . ?
C12 C16 1.5225(15) . ?
C13 C14 1.5252(17) . ?
C13 C15 1.5268(19) . ?
C13 H13 1.0000 . ?
C14 H14A 0.9800 . ?
C14 H14B 0.9800 . ?
C14 H14C 0.9800 . ?
C15 H15A 0.9800 . ?
C15 H15B 0.9800 . ?
C15 H15C 0.9800 . ?
C16 C17 1.5267(16) . ?
C16 C18 1.5324(18) . ?
C16 H16 1.0000 . ?
C17 H17A 0.9800 . ?
C17 H17B 0.9800 . ?
C17 H17C 0.9800 . ?
C18 H18A 0.9800 . ?
C18 H18B 0.9800 . ?
C18 H18C 0.9800 . ?
C19 C20 1.3972(18) . ?
C19 C24 1.3977(19) . ?
C20 C21 1.397(2) . ?
C20 C25 1.512(2) . ?
C21 C22 1.377(3) . ?
C21 H21 0.9500 . ?
C22 C23 1.380(3) . ?
C22 H22 0.9500 . ?
C23 C24 1.391(2) . ?
C23 H23 0.9500 . ?
C24 C28 1.521(2) . ?
C25 C26 1.524(2) . ?
C25 C27 1.527(2) . ?
C25 H25 1.0000 . ?
C26 H26A 0.9800 . ?
C26 H26B 0.9800 . ?
C26 H26C 0.9800 . ?
C27 H27A 0.9800 . ?
C27 H27B 0.9800 . ?
C27 H27C 0.9800 . ?
C28 C29 1.518(3) . ?
C28 C30 1.523(3) . ?
C28 H28 1.0000 . ?
C29 H29A 0.9800 . ?
C29 H29B 0.9800 . ?
C29 H29C 0.9800 . ?
C30 H30A 0.9800 . ?
C30 H30B 0.9800 . ?
C30 H30C 0.9800 . ?
C31 C36 1.4098(17) . ?
C31 C32 1.4127(16) . ?
C32 C33 1.3962(16) . ?
C32 C37 1.4948(16) . ?
C33 C34 1.3845(18) . ?
C33 H33 0.9500 . ?
C34 C35 1.3805(19) . ?
C34 H34 0.9500 . ?
C35 C36 1.3966(18) . ?
C35 H35 0.9500 . ?
C36 C46B 1.461(8) . ?
C36 C46A 1.529(8) . ?
C37 C38 1.4012(17) . ?
C37 C42 1.4079(16) . ?
C38 C39 1.3966(18) . ?
C38 C43 1.5111(18) . ?
C39 C40 1.3923(19) . ?
C39 H39 0.9500 . ?
C40 C41 1.3867(19) . ?
C40 C44 1.5105(18) . ?
C41 C42 1.3919(17) . ?
C41 H41 0.9500 . ?
C42 C45 1.5047(18) . ?
C43 H43A 0.9800 . ?
C43 H43B 0.9800 . ?
C43 H43C 0.9800 . ?
C44 H44A 0.9800 . ?
C44 H44B 0.9800 . ?
C44 H44C 0.9800 . ?
C45 H45A 0.9800 . ?
C45 H45B 0.9800 . ?
C45 H45C 0.9800 . ?
C46A C51A 1.31(2) . ?
C46A C47A 1.47(2) . ?
C47A C48A 1.40(3) . ?
C47A C52A 1.44(2) . ?
C48A C49A 1.44(3) . ?
C48A H48A 0.9500 . ?
C49A C50A 1.42(3) . ?
C49A C53A 1.46(5) . ?
C50A C51A 1.40(3) . ?
C50A H50A 0.9500 . ?
C51A C54A 1.619(19) . ?
C52A H52A 0.9800 . ?
C52A H52B 0.9800 . ?
C52A H52C 0.9800 . ?
C53A H53A 0.9800 . ?
C53A H53B 0.9800 . ?
C53A H53C 0.9800 . ?
C54A H54A 0.9800 . ?
C54A H54B 0.9800 . ?
C54A H54C 0.9800 . ?
C46B C47B 1.35(2) . ?
C46B C51B 1.480(15) . ?
C47B C48B 1.38(2) . ?
C47B C52B 1.578(16) . ?
C48B C49B 1.33(2) . ?
C48B H48B 0.9500 . ?
C49B C50B 1.34(2) . ?
C49B C53B 1.55(4) . ?
C50B C51B 1.39(2) . ?
C50B H50B 0.9500 . ?
C51B C54B 1.430(16) . ?
C52B H52D 0.9800 . ?
C52B H52E 0.9800 . ?
C52B H52F 0.9800 . ?
C53B H53D 0.9800 . ?
C53B H53E 0.9800 . ?
C53B H53F 0.9800 . ?
C54B H54D 0.9800 . ?
C54B H54E 0.9800 . ?
C54B H54F 0.9800 . ?

loop_
_geom_torsion_atom_site_label_1
_geom_torsion_atom_site_label_2
_geom_torsion_atom_site_label_3
_geom_torsion_atom_site_label_4
_geom_torsion
_geom_torsion_site_symmetry_1
_geom_torsion_site_symmetry_2
_geom_torsion_site_symmetry_3
_geom_torsion_site_symmetry_4
_geom_torsion_publ_flag
C3 N2 C1 C4 179.35(12) . . . . ?
C19 N2 C1 C4 -3.80(19) . . . . ?
C3 N2 C1 N1 1.30(12) . . . . ?
C19 N2 C1 N1 178.14(10) . . . . ?
C2 N1 C1 C4 -179.69(11) . . . . ?
C7 N1 C1 C4 6.65(17) . . . . ?
C2 N1 C1 N2 -1.46(12) . . . . ?
C7 N1 C1 N2 -175.12(10) . . . . ?
C1 N1 C2 C3 1.10(13) . . . . ?
C7 N1 C2 C3 174.65(10) . . . . ?
N1 C2 C3 N2 -0.26(13) . . . . ?
C1 N2 C3 C2 -0.68(14) . . . . ?
C19 N2 C3 C2 -177.56(11) . . . . ?
N2 C1 C4 C5 2.6(2) . . . . ?
N1 C1 C4 C5 -179.68(11) . . . . ?
C1 C4 C5 C6 -170.82(11) . . . . ?
C4 C5 C6 P1 175.64(9) . . . . ?
C31 P1 C6 C5 103.08(11) . . . . ?
C1 N1 C7 C8 97.95(13) . . . . ?
C2 N1 C7 C8 -74.74(14) . . . . ?
C1 N1 C7 C12 -80.32(14) . . . . ?
C2 N1 C7 C12 107.00(13) . . . . ?
C12 C7 C8 C9 0.28(17) . . . . ?
N1 C7 C8 C9 -177.91(10) . . . . ?
C12 C7 C8 C13 175.99(10) . . . . ?
N1 C7 C8 C13 -2.19(16) . . . . ?
C7 C8 C9 C10 -0.39(18) . . . . ?
C13 C8 C9 C10 -176.11(12) . . . . ?
C8 C9 C10 C11 0.1(2) . . . . ?
C9 C10 C11 C12 0.3(2) . . . . ?
C10 C11 C12 C7 -0.39(18) . . . . ?
C10 C11 C12 C16 179.77(11) . . . . ?
C8 C7 C12 C11 0.11(17) . . . . ?
N1 C7 C12 C11 178.30(10) . . . . ?
C8 C7 C12 C16 179.95(10) . . . . ?
N1 C7 C12 C16 -1.86(16) . . . . ?
C9 C8 C13 C14 -38.26(16) . . . . ?
C7 C8 C13 C14 146.17(12) . . . . ?
C9 C8 C13 C15 86.03(15) . . . . ?
C7 C8 C13 C15 -89.53(14) . . . . ?
C11 C12 C16 C17 -24.52(16) . . . . ?
C7 C12 C16 C17 155.64(11) . . . . ?
C11 C12 C16 C18 100.23(13) . . . . ?
C7 C12 C16 C18 -79.61(13) . . . . ?
C1 N2 C19 C20 -90.33(15) . . . . ?
C3 N2 C19 C20 86.08(15) . . . . ?
C1 N2 C19 C24 87.72(15) . . . . ?
C3 N2 C19 C24 -95.87(15) . . . . ?
C24 C19 C20 C21 -0.8(2) . . . . ?
N2 C19 C20 C21 177.16(12) . . . . ?
C24 C19 C20 C25 179.90(13) . . . . ?
N2 C19 C20 C25 -2.16(19) . . . . ?
C19 C20 C21 C22 0.6(2) . . . . ?
C25 C20 C21 C22 179.94(16) . . . . ?
C20 C21 C22 C23 0.1(3) . . . . ?
C21 C22 C23 C24 -0.7(3) . . . . ?
C22 C23 C24 C19 0.5(3) . . . . ?
C22 C23 C24 C28 -178.93(18) . . . . ?
C20 C19 C24 C23 0.2(2) . . . . ?
N2 C19 C24 C23 -177.72(13) . . . . ?
C20 C19 C24 C28 179.69(14) . . . . ?
N2 C19 C24 C28 1.7(2) . . . . ?
C19 C20 C25 C26 120.43(15) . . . . ?
C21 C20 C25 C26 -58.86(19) . . . . ?
C19 C20 C25 C27 -115.90(15) . . . . ?
C21 C20 C25 C27 64.80(18) . . . . ?
C23 C24 C28 C29 -90.1(2) . . . . ?
C19 C24 C28 C29 90.46(18) . . . . ?
C23 C24 C28 C30 33.9(2) . . . . ?
C19 C24 C28 C30 -145.50(15) . . . . ?
C6 P1 C31 C36 -143.92(10) . . . . ?
C6 P1 C31 C32 40.60(12) . . . . ?
C36 C31 C32 C33 0.46(17) . . . . ?
P1 C31 C32 C33 175.90(9) . . . . ?
C36 C31 C32 C37 177.45(11) . . . . ?
P1 C31 C32 C37 -7.11(16) . . . . ?
C31 C32 C33 C34 -0.51(18) . . . . ?
C37 C32 C33 C34 -177.60(11) . . . . ?
C32 C33 C34 C35 0.3(2) . . . . ?
C33 C34 C35 C36 0.1(2) . . . . ?
C34 C35 C36 C31 -0.1(2) . . . . ?
C34 C35 C36 C46B 177.9(5) . . . . ?
C34 C35 C36 C46A 177.3(7) . . . . ?
C32 C31 C36 C35 -0.15(18) . . . . ?
P1 C31 C36 C35 -175.83(10) . . . . ?
C32 C31 C36 C46B -178.1(6) . . . . ?
P1 C31 C36 C46B 6.2(6) . . . . ?
C32 C31 C36 C46A -177.5(7) . . . . ?
P1 C31 C36 C46A 6.8(7) . . . . ?
C33 C32 C37 C38 -101.06(13) . . . . ?
C31 C32 C37 C38 81.93(15) . . . . ?
C33 C32 C37 C42 81.60(14) . . . . ?
C31 C32 C37 C42 -95.42(14) . . . . ?
C42 C37 C38 C39 3.38(17) . . . . ?
C32 C37 C38 C39 -173.94(11) . . . . ?
C42 C37 C38 C43 -178.86(11) . . . . ?
C32 C37 C38 C43 3.82(17) . . . . ?
C37 C38 C39 C40 0.15(18) . . . . ?
C43 C38 C39 C40 -177.65(12) . . . . ?
C38 C39 C40 C41 -3.17(18) . . . . ?
C38 C39 C40 C44 174.05(12) . . . . ?
C39 C40 C41 C42 2.72(18) . . . . ?
C44 C40 C41 C42 -174.52(12) . . . . ?
C40 C41 C42 C37 0.72(18) . . . . ?
C40 C41 C42 C45 176.19(12) . . . . ?
C38 C37 C42 C41 -3.81(17) . . . . ?
C32 C37 C42 C41 173.57(11) . . . . ?
C38 C37 C42 C45 -179.24(11) . . . . ?
C32 C37 C42 C45 -1.86(17) . . . . ?
C35 C36 C46A C51A 99.7(14) . . . . ?
C31 C36 C46A C51A -82.9(15) . . . . ?
C35 C36 C46A C47A -80.4(11) . . . . ?
C31 C36 C46A C47A 97.0(11) . . . . ?
C51A C46A C47A C48A 1(2) . . . . ?
C36 C46A C47A C48A -178.7(15) . . . . ?
C51A C46A C47A C52A -177.9(16) . . . . ?
C36 C46A C47A C52A 2(2) . . . . ?
C52A C47A C48A C49A 175(2) . . . . ?
C46A C47A C48A C49A -4(3) . . . . ?
C47A C48A C49A C50A 5(4) . . . . ?
C47A C48A C49A C53A 180(3) . . . . ?
C48A C49A C50A C51A -3(3) . . . . ?
C53A C49A C50A C51A -178(2) . . . . ?
C47A C46A C51A C50A 1(3) . . . . ?
C36 C46A C51A C50A -179.6(16) . . . . ?
C47A C46A C51A C54A -179.2(12) . . . . ?
C36 C46A C51A C54A 1(2) . . . . ?
C49A C50A C51A C46A 0(3) . . . . ?
C49A C50A C51A C54A -179.8(16) . . . . ?
C35 C36 C46B C47B -79.8(12) . . . . ?
C31 C36 C46B C47B 98.2(12) . . . . ?
C35 C36 C46B C51B 99.2(9) . . . . ?
C31 C36 C46B C51B -82.8(9) . . . . ?
C36 C46B C47B C48B 177.8(14) . . . . ?
C51B C46B C47B C48B -1(2) . . . . ?
C36 C46B C47B C52B -4.2(17) . . . . ?
C51B C46B C47B C52B 176.8(10) . . . . ?
C46B C47B C48B C49B 4(3) . . . . ?
C52B C47B C48B C49B -174.1(14) . . . . ?
C47B C48B C49B C50B -4(3) . . . . ?
C47B C48B C49B C53B -178.9(18) . . . . ?
C48B C49B C50B C51B 1(3) . . . . ?
C53B C49B C50B C51B 175.9(19) . . . . ?
C49B C50B C51B C54B -179.0(14) . . . . ?
C49B C50B C51B C46B 2(2) . . . . ?
C47B C46B C51B C50B -1.5(17) . . . . ?
C36 C46B C51B C50B 179.5(11) . . . . ?
C47B C46B C51B C54B 179.3(12) . . . . ?
C36 C46B C51B C54B 0.2(15) . . . . ?

loop_
_platon_squeeze_void_nr
_platon_squeeze_void_average_x
_platon_squeeze_void_average_y
_platon_squeeze_void_average_z
_platon_squeeze_void_volume
_platon_squeeze_void_count_electrons
_platon_squeeze_void_content
1 -0.023 0.000 0.500 235 48 ' '
